data_2312977
loop_
_publ_author_name
'Nakazawa, Minato'
'Hayashi, Seishu'
'Tanaka, Keita'
'Iwasaki, Kenji'
'Goda, Makoto'
'Yamada, Yusuke'
'Adachi, Naruhiko'

_publ_section_title
;
 Semi-automated MicroED system unveils multiple polymorphs in fish-derived
 guanine crystals.
;
_journal_coeditor_code YD3070
_journal_issue 'Pt 7'
_journal_name_full 'Acta crystallographica. Section C, Structural chemistry'
_journal_page_first 310
_journal_page_last 323
_journal_paper_doi 10.1107/S2053229626006236
_journal_volume 82
_journal_year 2026
_chemical_formula_moiety 'C5 H5 N5 O'
_chemical_formula_sum 'C5 H5 N5 O'
_chemical_formula_weight 151.13
_chemical_name_common 'Guanine anhydrous beta'
_chemical_name_systematic 'Guanine anhydrous'
_space_group_crystal_system monoclinic
_space_group_IT_number 14
_space_group_name_Hall '-P 2yn'
_space_group_name_H-M_alt 'P 1 21/n 1'
_atom_sites_solution_hydrogens geom
_atom_sites_solution_primary dual
_audit_creation_method
;
Olex2 1.5
(compiled 2026.05.24 svn.rec792b02 for OlexSys, GUI svn.r7575)
;
_cell_angle_alpha 90
_cell_angle_beta 96.98(3)
_cell_angle_gamma 90
_cell_formula_units_Z 4
_cell_length_a 3.6089(15)
_cell_length_b 18.531(3)
_cell_length_c 8.8074(17)
_cell_measurement_reflns_used 5314
_cell_measurement_temperature 92.00
_cell_measurement_theta_max 1.2868256032055
_cell_measurement_theta_min 0.75420805155276E-1
_cell_volume 584.6(3)
_computing_molecular_graphics
;
Olex2 1.5 (Dolomanov <i>et al.</i>,  2009)
;
_computing_publication_material
;
Olex2 1.5 (Dolomanov <i>et al.</i>,  2009)
;
_computing_structure_refinement
;
SHELXL 2025/1 (Sheldrick, 2015)
;
_computing_structure_solution
;
SHELXT 2018/2 (Sheldrick, 2018)
;
_diffrn_ambient_temperature 92.00
_diffrn_detector 'Rio 16M'
_diffrn_measured_fraction_theta_full 0.730
_diffrn_measured_fraction_theta_max 0.734
_diffrn_measurement_device_type 'JEOL CRYO ARM 200'
_diffrn_measurement_method 'continuous rotation 3D ED'
_diffrn_measurement_specimen_support 'Quantifoil Cu300 R1.2/1.3'
_diffrn_radiation_type 'electrons 200 keV'
_diffrn_radiation_wavelength 0.02508
_diffrn_reflns_av_R_equivalents 0.1561
_diffrn_reflns_av_unetI/netI 0.0805
_diffrn_reflns_limit_h_max 6
_diffrn_reflns_limit_h_min -6
_diffrn_reflns_limit_k_max 32
_diffrn_reflns_limit_k_min -32
_diffrn_reflns_limit_l_max 15
_diffrn_reflns_limit_l_min -15
_diffrn_reflns_number 49499
_diffrn_reflns_theta_full 0.862
_diffrn_reflns_theta_max 1.260
_diffrn_reflns_theta_min 0.078
_diffrn_source 'Cold Field Emission Gun'
_exptl_absorpt_coefficient_mu 0.000
_exptl_crystal_density_diffrn 1.717
_exptl_crystal_description plate
_exptl_crystal_F_000 113
_refine_diff_density_max 0.129
_refine_diff_density_min -0.178
_refine_ls_extinction_coef 42936(4)
_refine_ls_extinction_expression Fc^*^=kFc[1+0.001xFc^2^\l^3^/sin(2\q)]^-1/4^
_refine_ls_extinction_method
;
SHELXL-2025/1 (Sheldrick 2025)
;
_refine_ls_goodness_of_fit_ref 1.060
_refine_ls_hydrogen_treatment constr
_refine_ls_matrix_type full
_refine_ls_number_parameters 101
_refine_ls_number_reflns 2973
_refine_ls_number_restraints 0
_refine_ls_restrained_S_all 1.060
_refine_ls_R_factor_all 0.1260
_refine_ls_R_factor_gt 0.0944
_refine_ls_shift/su_max 0.008
_refine_ls_shift/su_mean 0.000
_refine_ls_structure_factor_coef Fsqd
_refine_ls_weighting_details 'w=1/[\s^2^(Fo^2^)+(0.1687P)^2^+0.0037P] where P=(Fo^2^+2Fc^2^)/3'
_refine_ls_weighting_scheme calc
_refine_ls_wR_factor_gt 0.3037
_refine_ls_wR_factor_ref 0.3159
_reflns_number_gt 1616
_reflns_number_total 2973
_reflns_threshold_expression 'I > 2\s(I)'
_cod_data_source_file yd3070.cif
_cod_data_source_block 2531584_cutlassfishgb
_cod_database_code 2312977
_shelx_space_group_comment
;
The symmetry employed for this shelxl refinement is uniquely defined
by the following loop, which should always be used as a source of
symmetry information in preference to the above space-group names.
They are only intended as comments.
;

loop_
_space_group_symop_operation_xyz
'x, y, z'
'-x+1/2, y+1/2, -z+1/2'
'-x, -y, -z'
'x-1/2, -y-1/2, z-1/2'

loop_
_atom_site_type_symbol
_atom_site_label
_atom_site_fract_x
_atom_site_fract_y
_atom_site_fract_z
_atom_site_U_iso_or_equiv
_atom_site_adp_type
_atom_site_calc_flag
_atom_site_occupancy
_atom_site_disorder_assembly
_atom_site_disorder_group
N N1 0.3873(8) 0.70852(9) 0.5299(2) 0.0340(6) Uani d 1 . .
H H1 0.465465 0.738808 0.438557 0.041 Uiso calc 1 . .
N N2 0.2741(8) 0.81834(10) 0.6443(2) 0.0407(7) Uani d 1 . .
H H2B 0.188277 0.849037 0.731545 0.049 Uiso calc 1 . .
H H2A 0.358897 0.843265 0.549498 0.049 Uiso calc 1 . .
C C2 0.2753(8) 0.74598(11) 0.6543(3) 0.0337(7) Uani d 1 . .
N N3 0.1648(8) 0.71335(9) 0.7779(2) 0.0331(5) Uani d 1 . .
C C4 0.1780(9) 0.63972(11) 0.7724(3) 0.0335(6) Uani d 1 . .
C C5 0.2922(9) 0.59951(11) 0.6514(3) 0.0351(7) Uani d 1 . .
O O6 0.5120(7) 0.60441(9) 0.4027(2) 0.0378(6) Uani d 1 . .
C C6 0.4020(9) 0.63382(10) 0.5192(3) 0.0336(6) Uani d 1 . .
N N7 0.2675(9) 0.52749(9) 0.6921(3) 0.0378(6) Uani d 1 . .
H H7 0.328791 0.482324 0.628218 0.045 Uiso calc 1 . .
C C8 0.1456(10) 0.52800(11) 0.8339(3) 0.0388(7) Uani d 1 . .
H H8 0.098951 0.478332 0.897949 0.047 Uiso calc 1 . .
N N9 0.0887(8) 0.59411(10) 0.8875(2) 0.0368(6) Uani d 1 . .

loop_
_atom_site_aniso_label
_atom_site_aniso_U_11
_atom_site_aniso_U_22
_atom_site_aniso_U_33
_atom_site_aniso_U_12
_atom_site_aniso_U_13
_atom_site_aniso_U_23
N1 0.0448(16) 0.0286(7) 0.0302(8) -0.0004(7) 0.0112(10) 0.0002(5)
N2 0.061(2) 0.0296(7) 0.0348(10) 0.0004(8) 0.0196(12) -0.0001(6)
C2 0.0435(19) 0.0286(8) 0.0304(10) 0.0011(8) 0.0110(12) 0.0008(6)
N3 0.0405(16) 0.0311(7) 0.0293(9) 0.0008(7) 0.0107(10) 0.0005(5)
C4 0.0425(18) 0.0309(8) 0.0283(10) 0.0013(8) 0.0088(12) -0.0003(6)
C5 0.0467(19) 0.0297(8) 0.0306(10) 0.0011(8) 0.0117(12) -0.0001(6)
O6 0.0539(16) 0.0302(6) 0.0319(8) 0.0021(7) 0.0158(10) 0.0004(5)
C6 0.0434(19) 0.0293(8) 0.0298(10) 0.0003(8) 0.0119(12) 0.0005(6)
N7 0.0509(18) 0.0297(7) 0.0347(9) 0.0001(8) 0.0130(11) -0.0011(6)
C8 0.054(2) 0.0304(8) 0.0343(11) 0.0008(9) 0.0156(13) 0.0005(7)
N9 0.0495(17) 0.0305(7) 0.0329(9) -0.0011(8) 0.0146(11) 0.0006(6)

loop_
_atom_type_symbol
_atom_type_description
_atom_type_scat_dispersion_real
_atom_type_scat_dispersion_imag
_atom_type_scat_source
C C 0.0000 0.0000 'International Tables Vol C Tables 4.2.6.8 and 6.1.1.4'
H H 0.0000 0.0000 'International Tables Vol C Tables 4.2.6.8 and 6.1.1.4'
N N 0.0000 0.0000 'International Tables Vol C Tables 4.2.6.8 and 6.1.1.4'
O O 0.0000 0.0000 'International Tables Vol C Tables 4.2.6.8 and 6.1.1.4'

loop_
_geom_angle_atom_site_label_1
_geom_angle_atom_site_label_2
_geom_angle_atom_site_label_3
_geom_angle_site_symmetry_1
_geom_angle_site_symmetry_3
_geom_angle
_geom_angle_publ_flag
C2 N1 H1 . . 117.8 ?
C6 N1 H1 . . 117.8 ?
C6 N1 C2 . . 124.39(16) ?
H2B N2 H2A . . 120.0 ?
C2 N2 H2B . . 120.0 ?
C2 N2 H2A . . 120.0 ?
N2 C2 N1 . . 116.32(16) ?
N2 C2 N3 . . 120.09(17) ?
N3 C2 N1 . . 123.57(18) ?
C2 N3 C4 . . 113.84(16) ?
N3 C4 C5 . . 124.90(18) ?
N3 C4 N9 . . 124.76(17) ?
N9 C4 C5 . . 110.32(18) ?
C4 C5 C6 . . 121.37(19) ?
N7 C5 C4 . . 106.30(16) ?
N7 C5 C6 . . 132.32(18) ?
N1 C6 C5 . . 111.90(16) ?
O6 C6 N1 . . 120.08(17) ?
O6 C6 C5 . . 128.00(19) ?
C5 N7 H7 . . 127.3 ?
C8 N7 C5 . . 105.42(16) ?
C8 N7 H7 . . 127.3 ?
N7 C8 H8 . . 123.0 ?
N9 C8 N7 . . 114.00(17) ?
N9 C8 H8 . . 123.0 ?
C8 N9 C4 . . 103.96(16) ?

loop_
_geom_bond_atom_site_label_1
_geom_bond_atom_site_label_2
_geom_bond_site_symmetry_2
_geom_bond_distance
_geom_bond_publ_flag
N1 H1 . 1.0470 ?
N1 C2 . 1.398(3) ?
N1 C6 . 1.389(3) ?
N2 H2B . 1.0330 ?
N2 H2A . 1.0330 ?
N2 C2 . 1.344(3) ?
C2 N3 . 1.348(2) ?
N3 C4 . 1.366(3) ?
C4 C5 . 1.403(3) ?
C4 N9 . 1.387(3) ?
C5 C6 . 1.424(3) ?
C5 N7 . 1.387(3) ?
O6 C6 . 1.268(2) ?
N7 H7 . 1.0470 ?
N7 C8 . 1.374(3) ?
C8 H8 . 1.1030 ?
C8 N9 . 1.337(3) ?

loop_
_geom_torsion_atom_site_label_1
_geom_torsion_atom_site_label_2
_geom_torsion_atom_site_label_3
_geom_torsion_atom_site_label_4
_geom_torsion_site_symmetry_1
_geom_torsion_site_symmetry_2
_geom_torsion_site_symmetry_3
_geom_torsion_site_symmetry_4
_geom_torsion
_geom_torsion_publ_flag
N1 C2 N3 C4 . . . . 1.1(4) ?
N2 C2 N3 C4 . . . . 179.6(3) ?
C2 N1 C6 C5 . . . . -0.6(4) ?
C2 N1 C6 O6 . . . . -179.1(3) ?
C2 N3 C4 C5 . . . . -0.3(5) ?
C2 N3 C4 N9 . . . . 178.1(3) ?
N3 C4 C5 C6 . . . . -1.0(5) ?
N3 C4 C5 N7 . . . . 179.4(3) ?
N3 C4 N9 C8 . . . . -179.3(3) ?
C4 C5 C6 N1 . . . . 1.3(4) ?
C4 C5 C6 O6 . . . . 179.7(3) ?
C4 C5 N7 C8 . . . . -0.6(4) ?
C5 C4 N9 C8 . . . . -0.7(4) ?
C5 N7 C8 N9 . . . . 0.2(4) ?
C6 N1 C2 N2 . . . . -179.2(3) ?
C6 N1 C2 N3 . . . . -0.7(5) ?
C6 C5 N7 C8 . . . . 179.8(4) ?
N7 C5 C6 N1 . . . . -179.2(3) ?
N7 C5 C6 O6 . . . . -0.8(6) ?
N7 C8 N9 C4 . . . . 0.3(4) ?
N9 C4 C5 C6 . . . . -179.5(3) ?
N9 C4 C5 N7 . . . . 0.9(4) ?
